data_4086662
loop_
_publ_author_name
'Garner, Mary E.'
'Hohloch, Stephan'
'Maron, Laurent'
'Arnold, John'

_publ_section_title
;
 A New Supporting Ligand in Actinide Chemistry Leads to Reactive
 Bis(NHC)borate-Supported Thorium Complexes
;
_journal_issue 17
_journal_name_full Organometallics
_journal_page_first 2915
_journal_paper_doi 10.1021/acs.organomet.6b00467
_journal_volume 35
_journal_year 2016
_chemical_formula_sum 'C48 H56 B2 I2 N8 Th'
_chemical_formula_weight 1252.46
_space_group_crystal_system orthorhombic
_space_group_IT_number 61
_space_group_name_Hall '-P 2ac 2ab'
_space_group_name_H-M_alt 'P b c a'
_symmetry_space_group_name_Hall '-P 2ac 2ab'
_symmetry_space_group_name_H-M 'P b c a'
_atom_sites_solution_hydrogens mixed
_audit_creation_method SHELXL-2014/7
_cell_angle_alpha 90
_cell_angle_beta 90
_cell_angle_gamma 90
_cell_formula_units_Z 8
_cell_length_a 20.2137(6)
_cell_length_b 14.9538(4)
_cell_length_c 32.5624(9)
_cell_measurement_reflns_used 7256
_cell_measurement_temperature 100(2)
_cell_measurement_theta_max 25.43
_cell_measurement_theta_min 1.25
_cell_volume 9842.7(5)
_computing_cell_refinement 'Bruker ApexII suite, 2015'
_computing_data_collection 'Bruker ApexII suite, 2015'
_computing_data_reduction 'Bruker ApexII suite, 2015'
_computing_structure_refinement 'SHELXL-2014/7 (Sheldrick, 2014)'
_diffrn_ambient_temperature 100(2)
_diffrn_measured_fraction_theta_full 1.000
_diffrn_measured_fraction_theta_max 0.999
_diffrn_measurement_device_type 'Bruker ApexII Quazar'
_diffrn_measurement_method 'omega phi scans'
_diffrn_radiation_type MoK\a
_diffrn_radiation_wavelength 0.71073
_diffrn_reflns_av_R_equivalents 0.0682
_diffrn_reflns_av_unetI/netI 0.0387
_diffrn_reflns_Laue_measured_fraction_full 1.000
_diffrn_reflns_Laue_measured_fraction_max 0.999
_diffrn_reflns_limit_h_max 24
_diffrn_reflns_limit_h_min -24
_diffrn_reflns_limit_k_max 18
_diffrn_reflns_limit_k_min -16
_diffrn_reflns_limit_l_max 39
_diffrn_reflns_limit_l_min -38
_diffrn_reflns_number 88899
_diffrn_reflns_point_group_measured_fraction_full 1.000
_diffrn_reflns_point_group_measured_fraction_max 0.999
_diffrn_reflns_theta_full 25.000
_diffrn_reflns_theta_max 25.434
_diffrn_reflns_theta_min 1.251
_exptl_absorpt_coefficient_mu 4.325
_exptl_absorpt_correction_T_max 0.490
_exptl_absorpt_correction_T_min 0.390
_exptl_absorpt_correction_type multi-scan
_exptl_absorpt_process_details 'Blessing, 1995'
_exptl_crystal_colour colourless
_exptl_crystal_density_diffrn 1.690
_exptl_crystal_description plate
_exptl_crystal_F_000 4848
_exptl_crystal_size_max 0.200
_exptl_crystal_size_mid 0.200
_exptl_crystal_size_min 0.060
_refine_diff_density_max 1.929
_refine_diff_density_min -1.993
_refine_diff_density_rms 0.146
_refine_ls_extinction_method none
_refine_ls_goodness_of_fit_ref 1.047
_refine_ls_hydrogen_treatment mixed
_refine_ls_matrix_type full
_refine_ls_number_parameters 578
_refine_ls_number_reflns 9097
_refine_ls_number_restraints 0
_refine_ls_restrained_S_all 1.047
_refine_ls_R_factor_all 0.0545
_refine_ls_R_factor_gt 0.0397
_refine_ls_shift/su_max 0.001
_refine_ls_shift/su_mean 0.000
_refine_ls_structure_factor_coef Fsqd
_refine_ls_weighting_details 'w=1/[\s^2^(Fo^2^)+(0.0335P)^2^+74.3459P] where P=(Fo^2^+2Fc^2^)/3'
_refine_ls_weighting_scheme calc
_refine_ls_wR_factor_gt 0.0916
_refine_ls_wR_factor_ref 0.0983
_reflns_Friedel_coverage 0.000
_reflns_number_gt 7256
_reflns_number_total 9097
_reflns_threshold_expression 'I > 2\s(I)'
_cod_data_source_file om6b00467_si_001.cif
_cod_data_source_block shelx
_cod_depositor_comments 'Adding full bibliography for 4086660--4086666.cif.'
_cod_database_code 4086662
_shelx_shelxl_version_number 2014/7
_shelx_space_group_comment
;
The symmetry employed for this shelxl refinement is uniquely defined
by the following loop, which should always be used as a source of
symmetry information in preference to the above space-group names.
They are only intended as comments.
;
_shelx_estimated_absorpt_t_min 0.478
_shelx_estimated_absorpt_t_max 0.781

loop_
_space_group_symop_operation_xyz
'x, y, z'
'-x+1/2, -y, z+1/2'
'-x, y+1/2, -z+1/2'
'x+1/2, -y+1/2, -z'
'-x, -y, -z'
'x-1/2, y, -z-1/2'
'x, -y-1/2, z-1/2'
'-x-1/2, y-1/2, z'

loop_
_atom_site_label
_atom_site_type_symbol
_atom_site_fract_x
_atom_site_fract_y
_atom_site_fract_z
_atom_site_U_iso_or_equiv
_atom_site_adp_type
_atom_site_occupancy
_atom_site_site_symmetry_order
_atom_site_calc_flag
_atom_site_refinement_flags_posn
_atom_site_refinement_flags_adp
C2 C 0.3966(4) 0.3209(4) 0.3813(2) 0.0266(15) Uani 1 1 d . .
C1 C 0.5086(3) 0.3366(4) 0.4513(2) 0.0233(14) Uani 1 1 d . .
C4 C 0.4940(3) 0.4315(4) 0.3095(2) 0.0222(14) Uani 1 1 d . .
C3 C 0.6166(3) 0.2836(4) 0.31731(19) 0.0204(14) Uani 1 1 d . .
C8 C 0.2854(3) 0.3168(5) 0.3905(2) 0.0356(18) Uani 1 1 d . .
H8 H 0.2404 0.2989 0.3882 0.043 Uiso 1 1 calc R U
C7 C 0.3081(3) 0.3857(5) 0.4117(2) 0.0362(18) Uani 1 1 d . .
H7 H 0.2826 0.4258 0.4278 0.043 Uiso 1 1 calc R U
C6 C 0.4573(3) 0.4061(4) 0.5036(2) 0.0267(15) Uani 1 1 d . .
H6 H 0.4281 0.4447 0.5180 0.032 Uiso 1 1 calc R U
C5 C 0.5005(4) 0.3482(4) 0.5203(2) 0.0256(15) Uani 1 1 d . .
H5 H 0.5080 0.3384 0.5487 0.031 Uiso 1 1 calc R U
C12 C 0.4792(3) 0.5228(5) 0.2552(2) 0.0319(17) Uani 1 1 d . .
H12 H 0.4715 0.5752 0.2394 0.038 Uiso 1 1 calc R U
C11 C 0.4898(4) 0.4398(5) 0.2407(2) 0.0311(17) Uani 1 1 d . .
H11 H 0.4908 0.4225 0.2126 0.037 Uiso 1 1 calc R U
C10 C 0.6331(3) 0.2283(4) 0.2540(2) 0.0263(15) Uani 1 1 d . .
H10 H 0.6247 0.2091 0.2267 0.032 Uiso 1 1 calc R U
C9 C 0.6910(3) 0.2256(5) 0.2734(2) 0.0297(16) Uani 1 1 d . .
H9 H 0.7316 0.2038 0.2626 0.036 Uiso 1 1 calc R U
C22 C 0.3363(3) 0.1898(5) 0.3517(2) 0.0279(15) Uani 1 1 d . .
C27 C 0.3342(3) 0.1133(5) 0.3761(2) 0.0294(16) Uani 1 1 d . .
C26 C 0.3338(3) 0.0326(5) 0.3560(2) 0.0330(16) Uani 1 1 d . .
H26 H 0.3314 -0.0207 0.3717 0.040 Uiso 1 1 calc R U
C25 C 0.3365(3) 0.0260(5) 0.3140(2) 0.0341(17) Uani 1 1 d . .
C24 C 0.3367(3) 0.1040(5) 0.2907(2) 0.0326(17) Uani 1 1 d . .
H24 H 0.3367 0.1000 0.2616 0.039 Uiso 1 1 calc R U
C23 C 0.3370(3) 0.1889(4) 0.3095(2) 0.0251(15) Uani 1 1 d . .
C28 C 0.3377(3) 0.2745(5) 0.2846(2) 0.0336(17) Uani 1 1 d . .
H28A H 0.2962 0.3071 0.2890 0.050 Uiso 1 1 calc R U
H28B H 0.3422 0.2599 0.2554 0.050 Uiso 1 1 calc R U
H28C H 0.3750 0.3118 0.2932 0.050 Uiso 1 1 calc R U
C30 C 0.3336(4) 0.1192(6) 0.4220(2) 0.049(2) Uani 1 1 d . .
H30A H 0.2895 0.1373 0.4313 0.073 Uiso 1 1 calc R U
H30B H 0.3662 0.1634 0.4310 0.073 Uiso 1 1 calc R U
H30C H 0.3446 0.0607 0.4337 0.073 Uiso 1 1 calc R U
C29 C 0.3362(4) -0.0643(6) 0.2936(3) 0.050(2) Uani 1 1 d . .
H29A H 0.3689 -0.1030 0.3069 0.075 Uiso 1 1 calc R U
H29B H 0.3473 -0.0575 0.2645 0.075 Uiso 1 1 calc R U
H29C H 0.2921 -0.0911 0.2962 0.075 Uiso 1 1 calc R U
C13 C 0.5824(3) 0.2367(4) 0.49115(18) 0.0244(14) Uani 1 1 d . .
C14 C 0.5639(4) 0.1481(5) 0.4883(2) 0.0292(16) Uani 1 1 d . .
C15 C 0.6138(4) 0.0836(5) 0.4880(2) 0.0343(17) Uani 1 1 d . .
H15 H 0.6021 0.0222 0.4858 0.041 Uiso 1 1 calc R U
C16 C 0.6796(4) 0.1068(5) 0.4910(2) 0.0352(17) Uani 1 1 d . .
C17 C 0.6956(4) 0.1953(5) 0.4960(2) 0.0336(17) Uani 1 1 d . .
H17 H 0.7407 0.2114 0.4997 0.040 Uiso 1 1 calc R U
C18 C 0.6482(4) 0.2615(5) 0.4959(2) 0.0307(16) Uani 1 1 d . .
C21 C 0.6686(4) 0.3570(5) 0.5016(3) 0.041(2) Uani 1 1 d . .
H21A H 0.6643 0.3734 0.5307 0.061 Uiso 1 1 calc R U
H21B H 0.6402 0.3958 0.4850 0.061 Uiso 1 1 calc R U
H21C H 0.7148 0.3644 0.4930 0.061 Uiso 1 1 calc R U
C19 C 0.4920(4) 0.1206(5) 0.4867(2) 0.0376(18) Uani 1 1 d . .
H19A H 0.4778 0.1009 0.5140 0.056 Uiso 1 1 calc R U
H19B H 0.4865 0.0715 0.4671 0.056 Uiso 1 1 calc R U
H19C H 0.4650 0.1717 0.4780 0.056 Uiso 1 1 calc R U
C20 C 0.7325(4) 0.0353(6) 0.4873(2) 0.045(2) Uani 1 1 d . .
H20A H 0.7307 0.0086 0.4598 0.068 Uiso 1 1 calc R U
H20B H 0.7248 -0.0112 0.5080 0.068 Uiso 1 1 calc R U
H20C H 0.7761 0.0621 0.4917 0.068 Uiso 1 1 calc R U
C40 C 0.4683(3) 0.5924(4) 0.32439(19) 0.0246(15) Uani 1 1 d . .
C45 C 0.5190(3) 0.6531(5) 0.3336(2) 0.0271(15) Uani 1 1 d . .
C44 C 0.5032(4) 0.7265(5) 0.3573(2) 0.0315(16) Uani 1 1 d . .
H44 H 0.5364 0.7699 0.3628 0.038 Uiso 1 1 calc R U
C43 C 0.4394(4) 0.7389(5) 0.3737(2) 0.0344(17) Uani 1 1 d . .
C42 C 0.3922(4) 0.6788(5) 0.3641(2) 0.0342(18) Uani 1 1 d . .
H42 H 0.3490 0.6873 0.3750 0.041 Uiso 1 1 calc R U
C41 C 0.4038(3) 0.6036(5) 0.3386(2) 0.0282(16) Uani 1 1 d . .
C46 C 0.3488(3) 0.5400(5) 0.3269(2) 0.0372(18) Uani 1 1 d . .
H46A H 0.3419 0.5424 0.2971 0.056 Uiso 1 1 calc R U
H46B H 0.3080 0.5574 0.3410 0.056 Uiso 1 1 calc R U
H46C H 0.3610 0.4790 0.3349 0.056 Uiso 1 1 calc R U
C48 C 0.5872(3) 0.6403(5) 0.3156(2) 0.0329(17) Uani 1 1 d . .
H48A H 0.5852 0.6480 0.2857 0.049 Uiso 1 1 calc R U
H48B H 0.6031 0.5799 0.3220 0.049 Uiso 1 1 calc R U
H48C H 0.6175 0.6845 0.3273 0.049 Uiso 1 1 calc R U
C47 C 0.4254(5) 0.8206(5) 0.3994(2) 0.045(2) Uani 1 1 d . .
H47A H 0.3795 0.8186 0.4091 0.068 Uiso 1 1 calc R U
H47B H 0.4320 0.8745 0.3828 0.068 Uiso 1 1 calc R U
H47C H 0.4554 0.8217 0.4230 0.068 Uiso 1 1 calc R U
C31 C 0.7335(3) 0.2754(5) 0.3417(2) 0.0258(15) Uani 1 1 d . .
C36 C 0.7452(3) 0.2127(5) 0.3720(2) 0.0285(15) Uani 1 1 d . .
C35 C 0.7936(4) 0.2330(5) 0.4014(2) 0.0371(18) Uani 1 1 d . .
H35 H 0.8027 0.1909 0.4225 0.045 Uiso 1 1 calc R U
C34 C 0.8282(3) 0.3122(5) 0.4006(2) 0.0360(18) Uani 1 1 d . .
C33 C 0.8173(4) 0.3711(5) 0.3692(2) 0.0358(18) Uani 1 1 d . .
H33 H 0.8429 0.4243 0.3679 0.043 Uiso 1 1 calc R U
C32 C 0.7694(3) 0.3548(5) 0.3391(2) 0.0298(16) Uani 1 1 d . .
C37 C 0.7571(4) 0.4218(5) 0.3060(2) 0.0363(18) Uani 1 1 d . .
H37A H 0.7622 0.3931 0.2792 0.054 Uiso 1 1 calc R U
H37B H 0.7889 0.4709 0.3085 0.054 Uiso 1 1 calc R U
H37C H 0.7121 0.4453 0.3087 0.054 Uiso 1 1 calc R U
C39 C 0.7084(4) 0.1258(5) 0.3745(2) 0.0396(19) Uani 1 1 d . .
H39A H 0.6796 0.1262 0.3987 0.059 Uiso 1 1 calc R U
H39B H 0.7400 0.0764 0.3768 0.059 Uiso 1 1 calc R U
H39C H 0.6815 0.1180 0.3498 0.059 Uiso 1 1 calc R U
C38 C 0.8779(4) 0.3323(6) 0.4341(3) 0.051(2) Uani 1 1 d . .
H38A H 0.9079 0.3797 0.4248 0.077 Uiso 1 1 calc R U
H38B H 0.9034 0.2782 0.4402 0.077 Uiso 1 1 calc R U
H38C H 0.8545 0.3520 0.4588 0.077 Uiso 1 1 calc R U
B1 B 0.4274(4) 0.4501(5) 0.4264(2) 0.0243(16) Uani 1 1 d . .
B2 B 0.5127(4) 0.2821(5) 0.2752(2) 0.0249(17) Uani 1 1 d . .
N4 N 0.3387(3) 0.2757(4) 0.37243(16) 0.0278(13) Uani 1 1 d . .
N3 N 0.3759(3) 0.3889(4) 0.40602(16) 0.0257(12) Uani 1 1 d . .
N2 N 0.4635(2) 0.3991(3) 0.46145(15) 0.0200(11) Uani 1 1 d . .
N1 N 0.5318(3) 0.3053(4) 0.48784(16) 0.0221(12) Uani 1 1 d . .
N8 N 0.4816(3) 0.5169(4) 0.29721(16) 0.0227(12) Uani 1 1 d . .
N7 N 0.4991(3) 0.3846(4) 0.27400(16) 0.0253(12) Uani 1 1 d . .
N6 N 0.5874(3) 0.2642(3) 0.28086(16) 0.0218(12) Uani 1 1 d . .
N5 N 0.6809(3) 0.2606(4) 0.31223(16) 0.0240(12) Uani 1 1 d . .
Th1 Th 0.52572(2) 0.32723(2) 0.37159(2) 0.01841(8) Uani 1 1 d . .
I2 I 0.52124(2) 0.12160(3) 0.37625(2) 0.03671(13) Uani 1 1 d . .
I1 I 0.63062(2) 0.46375(3) 0.39681(2) 0.03380(13) Uani 1 1 d . .
H4 H 0.498(3) 0.248(4) 0.2495(17) 0.003(13) Uiso 1 1 d . .
H2 H 0.464(3) 0.458(5) 0.402(2) 0.031(19) Uiso 1 1 d . .
H3 H 0.488(3) 0.257(4) 0.3059(19) 0.018(16) Uiso 1 1 d . .
H1 H 0.404(3) 0.506(4) 0.4356(18) 0.017(16) Uiso 1 1 d . .

loop_
_atom_site_aniso_label
_atom_site_aniso_U_11
_atom_site_aniso_U_22
_atom_site_aniso_U_33
_atom_site_aniso_U_23
_atom_site_aniso_U_13
_atom_site_aniso_U_12
C2 0.040(4) 0.012(3) 0.029(4) 0.001(3) -0.013(3) 0.004(3)
C1 0.022(3) 0.020(3) 0.028(4) 0.001(3) 0.001(3) -0.004(3)
C4 0.014(3) 0.026(4) 0.027(4) 0.001(3) -0.002(3) 0.002(3)
C3 0.021(3) 0.018(3) 0.022(3) -0.003(3) 0.001(3) -0.001(3)
C8 0.017(3) 0.041(5) 0.049(5) -0.004(4) 0.009(3) 0.002(3)
C7 0.025(4) 0.044(5) 0.040(4) -0.005(4) 0.008(3) 0.011(4)
C6 0.032(4) 0.019(3) 0.029(4) -0.007(3) 0.007(3) -0.001(3)
C5 0.036(4) 0.020(4) 0.021(3) -0.004(3) 0.003(3) -0.004(3)
C12 0.039(4) 0.033(4) 0.023(4) 0.007(3) -0.002(3) 0.005(3)
C11 0.037(4) 0.037(4) 0.019(4) -0.002(3) -0.004(3) 0.008(3)
C10 0.036(4) 0.022(4) 0.021(3) -0.006(3) 0.009(3) -0.006(3)
C9 0.028(4) 0.027(4) 0.035(4) -0.008(3) 0.007(3) 0.003(3)
C22 0.017(3) 0.029(4) 0.038(4) -0.006(3) 0.001(3) -0.003(3)
C27 0.014(3) 0.034(4) 0.041(4) -0.004(3) 0.002(3) -0.004(3)
C26 0.022(4) 0.031(4) 0.046(4) 0.007(3) -0.003(3) -0.001(3)
C25 0.016(3) 0.032(4) 0.055(5) -0.004(4) -0.006(3) -0.006(3)
C24 0.021(4) 0.041(4) 0.036(4) -0.011(3) -0.002(3) -0.002(3)
C23 0.011(3) 0.029(4) 0.036(4) -0.003(3) -0.001(3) -0.003(3)
C28 0.025(4) 0.044(5) 0.032(4) -0.001(3) -0.003(3) 0.003(3)
C30 0.053(5) 0.053(6) 0.040(5) 0.005(4) -0.002(4) -0.004(4)
C29 0.045(5) 0.047(5) 0.057(5) -0.011(4) 0.001(4) -0.007(4)
C13 0.029(4) 0.028(4) 0.017(3) 0.001(3) 0.002(3) 0.007(3)
C14 0.034(4) 0.030(4) 0.024(4) 0.003(3) 0.005(3) 0.002(3)
C15 0.046(5) 0.024(4) 0.032(4) 0.004(3) 0.005(3) 0.010(3)
C16 0.033(4) 0.044(5) 0.029(4) 0.006(3) 0.001(3) 0.009(4)
C17 0.027(4) 0.041(5) 0.032(4) -0.004(3) -0.003(3) 0.004(3)
C18 0.035(4) 0.034(4) 0.022(3) 0.000(3) 0.000(3) 0.006(3)
C21 0.029(4) 0.038(5) 0.055(5) -0.007(4) -0.012(4) 0.001(3)
C19 0.035(4) 0.027(4) 0.051(5) 0.000(3) 0.003(4) -0.004(3)
C20 0.045(5) 0.045(5) 0.046(5) 0.004(4) 0.000(4) 0.022(4)
C40 0.030(4) 0.024(4) 0.020(3) 0.006(3) 0.001(3) 0.008(3)
C45 0.029(4) 0.027(4) 0.025(3) 0.005(3) -0.003(3) -0.002(3)
C44 0.042(4) 0.032(4) 0.020(3) -0.002(3) -0.008(3) 0.006(3)
C43 0.041(5) 0.034(4) 0.029(4) 0.007(3) -0.005(3) 0.013(4)
C42 0.036(4) 0.035(4) 0.031(4) 0.014(3) 0.010(3) 0.016(4)
C41 0.026(4) 0.028(4) 0.031(4) 0.011(3) 0.004(3) 0.010(3)
C46 0.019(4) 0.039(4) 0.054(5) 0.012(4) -0.001(3) 0.003(3)
C48 0.031(4) 0.032(4) 0.036(4) 0.003(3) 0.007(3) 0.001(3)
C47 0.069(6) 0.039(5) 0.029(4) -0.005(3) -0.009(4) 0.030(4)
C31 0.015(3) 0.032(4) 0.031(4) -0.004(3) 0.006(3) 0.003(3)
C36 0.022(3) 0.031(4) 0.032(4) -0.008(3) 0.001(3) 0.007(3)
C35 0.031(4) 0.042(5) 0.039(4) -0.009(3) 0.000(3) 0.017(4)
C34 0.021(4) 0.042(5) 0.045(4) -0.016(4) -0.002(3) 0.009(3)
C33 0.025(4) 0.032(4) 0.051(5) -0.017(4) 0.002(3) 0.003(3)
C32 0.026(4) 0.030(4) 0.033(4) -0.010(3) 0.007(3) 0.003(3)
C37 0.038(4) 0.030(4) 0.041(4) -0.005(3) 0.002(4) -0.008(3)
C39 0.029(4) 0.036(4) 0.054(5) -0.001(4) -0.006(4) 0.006(3)
C38 0.040(5) 0.054(6) 0.061(6) -0.022(5) -0.016(4) 0.017(4)
B1 0.020(4) 0.027(4) 0.026(4) -0.005(3) 0.000(3) 0.007(3)
B2 0.024(4) 0.024(4) 0.027(4) -0.008(3) -0.003(3) -0.003(3)
N4 0.016(3) 0.034(3) 0.033(3) -0.006(3) 0.000(2) 0.001(3)
N3 0.020(3) 0.030(3) 0.028(3) -0.001(2) 0.000(2) 0.006(3)
N2 0.022(3) 0.017(3) 0.021(3) -0.002(2) 0.001(2) 0.003(2)
N1 0.023(3) 0.020(3) 0.023(3) 0.001(2) -0.001(2) 0.000(2)
N8 0.023(3) 0.022(3) 0.023(3) 0.003(2) 0.002(2) 0.003(2)
N7 0.022(3) 0.028(3) 0.025(3) -0.001(2) -0.005(2) 0.001(3)
N6 0.023(3) 0.013(3) 0.029(3) -0.005(2) -0.001(2) 0.001(2)
N5 0.021(3) 0.026(3) 0.025(3) -0.005(2) 0.001(2) 0.004(2)
Th1 0.01556(12) 0.01929(13) 0.02038(12) -0.00149(9) 0.00045(9) 0.00143(10)
I2 0.0329(3) 0.0312(3) 0.0460(3) 0.0022(2) 0.0029(2) 0.0020(2)
I1 0.0297(2) 0.0367(3) 0.0351(3) -0.0064(2) 0.0020(2) -0.0067(2)

loop_
_atom_type_symbol
_atom_type_description
_atom_type_scat_dispersion_real
_atom_type_scat_dispersion_imag
_atom_type_scat_source
C C 0.0033 0.0016 'International Tables Vol C Tables 4.2.6.8 and 6.1.1.4'
H H 0.0000 0.0000 'International Tables Vol C Tables 4.2.6.8 and 6.1.1.4'
B B 0.0013 0.0007 'International Tables Vol C Tables 4.2.6.8 and 6.1.1.4'
N N 0.0061 0.0033 'International Tables Vol C Tables 4.2.6.8 and 6.1.1.4'
Th Th -7.2400 8.8979 'International Tables Vol C Tables 4.2.6.8 and 6.1.1.4'
I I -0.4742 1.8119 'International Tables Vol C Tables 4.2.6.8 and 6.1.1.4'

loop_
_geom_angle_atom_site_label_1
_geom_angle_atom_site_label_2
_geom_angle_atom_site_label_3
_geom_angle
N3 C2 N4 103.2(6)
N3 C2 Th1 110.4(4)
N4 C2 Th1 146.4(5)
N2 C1 N1 105.0(5)
N2 C1 Th1 111.6(4)
N1 C1 Th1 143.2(5)
N7 C4 N8 104.5(5)
N7 C4 Th1 109.2(4)
N8 C4 Th1 145.7(5)
N5 C3 N6 104.8(5)
N5 C3 Th1 144.5(4)
N6 C3 Th1 109.7(4)
C7 C8 N4 107.4(6)
C7 C8 H8 126.3
N4 C8 H8 126.3
C8 C7 N3 107.6(6)
C8 C7 H7 126.2
N3 C7 H7 126.2
C5 C6 N2 107.1(6)
C5 C6 H6 126.4
N2 C6 H6 126.4
C6 C5 N1 106.6(6)
C6 C5 H5 126.7
N1 C5 H5 126.7
C11 C12 N8 106.5(6)
C11 C12 H12 126.8
N8 C12 H12 126.8
C12 C11 N7 107.5(6)
C12 C11 H11 126.3
N7 C11 H11 126.3
C9 C10 N6 107.6(6)
C9 C10 H10 126.2
N6 C10 H10 126.2
C10 C9 N5 106.9(6)
C10 C9 H9 126.5
N5 C9 H9 126.5
C23 C22 C27 124.2(6)
C23 C22 N4 118.3(6)
C27 C22 N4 117.5(6)
C26 C27 C22 116.7(6)
C26 C27 C30 121.8(7)
C22 C27 C30 121.4(7)
C25 C26 C27 122.6(7)
C25 C26 H26 118.7
C27 C26 H26 118.7
C26 C25 C24 118.9(7)
C26 C25 C29 120.3(7)
C24 C25 C29 120.8(7)
C25 C24 C23 121.2(7)
C25 C24 H24 119.4
C23 C24 H24 119.4
C22 C23 C24 116.4(6)
C22 C23 C28 121.8(6)
C24 C23 C28 121.8(6)
C23 C28 H28A 109.5
C23 C28 H28B 109.5
H28A C28 H28B 109.5
C23 C28 H28C 109.5
H28A C28 H28C 109.5
H28B C28 H28C 109.5
C27 C30 H30A 109.5
C27 C30 H30B 109.5
H30A C30 H30B 109.5
C27 C30 H30C 109.5
H30A C30 H30C 109.5
H30B C30 H30C 109.5
C25 C29 H29A 109.5
C25 C29 H29B 109.5
H29A C29 H29B 109.5
C25 C29 H29C 109.5
H29A C29 H29C 109.5
H29B C29 H29C 109.5
C14 C13 C18 121.5(6)
C14 C13 N1 118.9(6)
C18 C13 N1 119.6(6)
C13 C14 C15 118.0(7)
C13 C14 C19 121.6(6)
C15 C14 C19 120.4(7)
C16 C15 C14 121.5(7)
C16 C15 H15 119.3
C14 C15 H15 119.3
C17 C16 C15 118.6(7)
C17 C16 C20 121.6(7)
C15 C16 C20 119.8(7)
C16 C17 C18 121.9(7)
C16 C17 H17 119.0
C18 C17 H17 119.0
C17 C18 C13 118.3(7)
C17 C18 C21 119.6(7)
C13 C18 C21 122.1(6)
C18 C21 H21A 109.5
C18 C21 H21B 109.5
H21A C21 H21B 109.5
C18 C21 H21C 109.5
H21A C21 H21C 109.5
H21B C21 H21C 109.5
C14 C19 H19A 109.5
C14 C19 H19B 109.5
H19A C19 H19B 109.5
C14 C19 H19C 109.5
H19A C19 H19C 109.5
H19B C19 H19C 109.5
C16 C20 H20A 109.5
C16 C20 H20B 109.5
H20A C20 H20B 109.5
C16 C20 H20C 109.5
H20A C20 H20C 109.5
H20B C20 H20C 109.5
C41 C40 C45 122.4(6)
C41 C40 N8 117.9(6)
C45 C40 N8 119.7(6)
C44 C45 C40 117.8(6)
C44 C45 C48 121.9(6)
C40 C45 C48 120.2(6)
C45 C44 C43 121.9(7)
C45 C44 H44 119.1
C43 C44 H44 119.1
C42 C43 C44 118.4(7)
C42 C43 C47 122.3(7)
C44 C43 C47 119.3(7)
C43 C42 C41 123.1(7)
C43 C42 H42 118.4
C41 C42 H42 118.4
C40 C41 C42 116.4(7)
C40 C41 C46 121.8(6)
C42 C41 C46 121.7(6)
C41 C46 H46A 109.5
C41 C46 H46B 109.5
H46A C46 H46B 109.5
C41 C46 H46C 109.5
H46A C46 H46C 109.5
H46B C46 H46C 109.5
C45 C48 H48A 109.5
C45 C48 H48B 109.5
H48A C48 H48B 109.5
C45 C48 H48C 109.5
H48A C48 H48C 109.5
H48B C48 H48C 109.5
C43 C47 H47A 109.5
C43 C47 H47B 109.5
H47A C47 H47B 109.5
C43 C47 H47C 109.5
H47A C47 H47C 109.5
H47B C47 H47C 109.5
C36 C31 C32 122.2(6)
C36 C31 N5 119.7(6)
C32 C31 N5 118.1(6)
C31 C36 C35 117.4(7)
C31 C36 C39 122.8(6)
C35 C36 C39 119.8(7)
C34 C35 C36 121.9(7)
C34 C35 H35 119.0
C36 C35 H35 119.0
C33 C34 C35 119.2(7)
C33 C34 C38 121.2(7)
C35 C34 C38 119.7(8)
C34 C33 C32 121.6(7)
C34 C33 H33 119.2
C32 C33 H33 119.2
C31 C32 C33 117.7(7)
C31 C32 C37 121.9(6)
C33 C32 C37 120.4(7)
C32 C37 H37A 109.5
C32 C37 H37B 109.5
H37A C37 H37B 109.5
C32 C37 H37C 109.5
H37A C37 H37C 109.5
H37B C37 H37C 109.5
C36 C39 H39A 109.5
C36 C39 H39B 109.5
H39A C39 H39B 109.5
C36 C39 H39C 109.5
H39A C39 H39C 109.5
H39B C39 H39C 109.5
C34 C38 H38A 109.5
C34 C38 H38B 109.5
H38A C38 H38B 109.5
C34 C38 H38C 109.5
H38A C38 H38C 109.5
H38B C38 H38C 109.5
N3 B1 N2 110.0(6)
N3 B1 H2 103(4)
N2 B1 H2 105(4)
N3 B1 H1 108(4)
N2 B1 H1 114(3)
H2 B1 H1 117(5)
N6 B2 N7 110.2(5)
N6 B2 H4 108(3)
N7 B2 H4 114(3)
N6 B2 H3 105(3)
N7 B2 H3 105(3)
H4 B2 H3 114(4)
C8 N4 C2 110.9(6)
C8 N4 C22 124.7(6)
C2 N4 C22 123.9(5)
C2 N3 C7 110.9(6)
C2 N3 B1 119.5(5)
C7 N3 B1 129.4(6)
C1 N2 C6 110.9(5)
C1 N2 B1 118.6(5)
C6 N2 B1 130.5(5)
C1 N1 C5 110.4(5)
C1 N1 C13 123.4(5)
C5 N1 C13 126.2(5)
C4 N8 C12 111.1(6)
C4 N8 C40 125.6(5)
C12 N8 C40 123.2(5)
C4 N7 C11 110.5(6)
C4 N7 B2 120.2(5)
C11 N7 B2 129.3(6)
C3 N6 C10 110.2(5)
C3 N6 B2 119.5(5)
C10 N6 B2 130.2(5)
C3 N5 C9 110.4(5)
C3 N5 C31 125.7(5)
C9 N5 C31 123.7(5)
C1 Th1 C3 140.4(2)
C1 Th1 C2 75.6(2)
C3 Th1 C2 139.83(19)
C1 Th1 C4 134.1(2)
C3 Th1 C4 78.50(19)
C2 Th1 C4 82.65(19)
C1 Th1 I1 77.88(14)
C3 Th1 I1 82.05(13)
C2 Th1 I1 132.86(14)
C4 Th1 I1 88.83(14)
C1 Th1 I2 90.04(14)
C3 Th1 I2 78.83(13)
C2 Th1 I2 85.92(13)
C4 Th1 I2 128.46(14)
I1 Th1 I2 132.388(15)
C1 Th1 H2 60.2(15)
C3 Th1 H2 143.2(16)
C2 Th1 H2 59.5(15)
C4 Th1 H2 74.0(15)
I1 Th1 H2 73.5(15)
I2 Th1 H2 137.8(16)
C1 Th1 H3 145.9(14)
C3 Th1 H3 62.3(14)
C2 Th1 H3 77.5(14)
C4 Th1 H3 61.2(14)
I1 Th1 H3 136.3(14)
I2 Th1 H3 67.3(14)
H2 Th1 H3 121(2)

loop_
_geom_bond_atom_site_label_1
_geom_bond_atom_site_label_2
_geom_bond_distance
C2 N3 1.363(8)
C2 N4 1.381(9)
C2 Th1 2.632(7)
C1 N2 1.346(8)
C1 N1 1.361(8)
C1 Th1 2.623(6)
C4 N7 1.356(8)
C4 N8 1.360(8)
C4 Th1 2.634(6)
C3 N5 1.356(8)
C3 N6 1.357(8)
C3 Th1 2.631(6)
C8 C7 1.323(10)
C8 N4 1.373(9)
C8 H8 0.9500
C7 N3 1.383(9)
C7 H7 0.9500
C6 C5 1.345(10)
C6 N2 1.381(8)
C6 H6 0.9500
C5 N1 1.389(8)
C5 H5 0.9500
C12 C11 1.345(10)
C12 N8 1.373(8)
C12 H12 0.9500
C11 N7 1.376(9)
C11 H11 0.9500
C10 C9 1.330(10)
C10 N6 1.380(8)
C10 H10 0.9500
C9 N5 1.385(8)
C9 H9 0.9500
C22 C23 1.371(10)
C22 C27 1.393(10)
C22 N4 1.453(9)
C27 C26 1.372(10)
C27 C30 1.498(10)
C26 C25 1.372(10)
C26 H26 0.9500
C25 C24 1.391(10)
C25 C29 1.504(11)
C24 C23 1.410(9)
C24 H24 0.9500
C23 C28 1.516(10)
C28 H28A 0.9800
C28 H28B 0.9800
C28 H28C 0.9800
C30 H30A 0.9800
C30 H30B 0.9800
C30 H30C 0.9800
C29 H29A 0.9800
C29 H29B 0.9800
C29 H29C 0.9800
C13 C14 1.379(10)
C13 C18 1.391(10)
C13 N1 1.452(8)
C14 C15 1.396(10)
C14 C19 1.512(10)
C15 C16 1.379(11)
C15 H15 0.9500
C16 C17 1.372(11)
C16 C20 1.517(10)
C17 C18 1.378(10)
C17 H17 0.9500
C18 C21 1.499(10)
C21 H21A 0.9800
C21 H21B 0.9800
C21 H21C 0.9800
C19 H19A 0.9800
C19 H19B 0.9800
C19 H19C 0.9800
C20 H20A 0.9800
C20 H20B 0.9800
C20 H20C 0.9800
C40 C41 1.394(9)
C40 C45 1.401(9)
C40 N8 1.460(8)
C45 C44 1.379(10)
C45 C48 1.511(9)
C44 C43 1.407(11)
C44 H44 0.9500
C43 C42 1.347(11)
C43 C47 1.509(10)
C42 C41 1.418(10)
C42 H42 0.9500
C41 C46 1.511(10)
C46 H46A 0.9800
C46 H46B 0.9800
C46 H46C 0.9800
C48 H48A 0.9800
C48 H48B 0.9800
C48 H48C 0.9800
C47 H47A 0.9800
C47 H47B 0.9800
C47 H47C 0.9800
C31 C36 1.382(9)
C31 C32 1.395(10)
C31 N5 1.449(8)
C36 C35 1.401(10)
C36 C39 1.500(10)
C35 C34 1.376(11)
C35 H35 0.9500
C34 C33 1.365(11)
C34 C38 1.513(10)
C33 C32 1.400(10)
C33 H33 0.9500
C32 C37 1.491(10)
C37 H37A 0.9800
C37 H37B 0.9800
C37 H37C 0.9800
C39 H39A 0.9800
C39 H39B 0.9800
C39 H39C 0.9800
C38 H38A 0.9800
C38 H38B 0.9800
C38 H38C 0.9800
B1 N3 1.537(9)
B1 N2 1.555(9)
B1 H2 1.09(7)
B1 H1 1.00(6)
B2 N6 1.545(9)
B2 N7 1.558(9)
B2 H4 1.02(6)
B2 H3 1.18(6)
Th1 I1 3.0557(5)
Th1 I2 3.0801(6)
Th1 H2 2.52(7)
Th1 H3 2.50(6)
